data_4080997
loop_
_publ_author_name
'Kumaran, Elumalai'
'How, Kai Tong Sonia'
'Ganguly, Rakesh'
'Li, Yongxin'
'Leong, Weng Kee'

_publ_section_title
;
 Synthesis and Reactivity of Cationic Iridium Aminocarbenes Derived from
 Terminal Alkynes and 2-Aminopyridines
;
_journal_issue 15
_journal_name_full Organometallics
_journal_page_first 4149
_journal_paper_doi 10.1021/om400326c
_journal_volume 32
_journal_year 2013
_chemical_formula_moiety 'C21 H30 Br Cl Ir N2, 2(C H2 Cl2), Cl'
_chemical_formula_sum 'C23 H34 Br Cl6 Ir N2'
_chemical_formula_weight 823.33
_chemical_name_systematic
; 
 ? 
;
_space_group_IT_number 14
_symmetry_cell_setting monoclinic
_symmetry_space_group_name_Hall '-P 2ybc'
_symmetry_space_group_name_H-M 'P 1 21/c 1'
_atom_sites_solution_hydrogens geom
_atom_sites_solution_primary direct
_atom_sites_solution_secondary difmap
_audit_creation_method SHELXL-97
_cell_angle_alpha 90.00
_cell_angle_beta 96.4990(10)
_cell_angle_gamma 90.00
_cell_formula_units_Z 4
_cell_length_a 17.1605(7)
_cell_length_b 10.9386(3)
_cell_length_c 15.6735(6)
_cell_measurement_reflns_used 9996
_cell_measurement_temperature 103(2)
_cell_measurement_theta_max 32.42
_cell_measurement_theta_min 2.28
_cell_volume 2923.20(18)
_computing_cell_refinement 'Bruker SAINT'
_computing_data_collection 'Bruker APEX2'
_computing_data_reduction 'Bruker SAINT'
_computing_molecular_graphics 'Bruker SHELXTL'
_computing_publication_material 'Bruker SHELXTL'
_computing_structure_refinement 'SHELXL-97 (Sheldrick, 1997)'
_computing_structure_solution 'SHELXS-97 (Sheldrick, 1990)'
_diffrn_ambient_temperature 103(2)
_diffrn_measured_fraction_theta_full 0.997
_diffrn_measured_fraction_theta_max 0.997
_diffrn_measurement_device_type 'Bruker APEX-II CCD'
_diffrn_measurement_method '\f and \w scans'
_diffrn_radiation_monochromator graphite
_diffrn_radiation_source 'fine-focus sealed tube'
_diffrn_radiation_type MoK\a
_diffrn_radiation_wavelength 0.71073
_diffrn_reflns_av_R_equivalents 0.0374
_diffrn_reflns_av_sigmaI/netI 0.0321
_diffrn_reflns_limit_h_max 21
_diffrn_reflns_limit_h_min -21
_diffrn_reflns_limit_k_max 13
_diffrn_reflns_limit_k_min 0
_diffrn_reflns_limit_l_max 19
_diffrn_reflns_limit_l_min 0
_diffrn_reflns_number 35751
_diffrn_reflns_theta_full 26.37
_diffrn_reflns_theta_max 26.37
_diffrn_reflns_theta_min 2.28
_diffrn_standards_number 0
_exptl_absorpt_coefficient_mu 6.499
_exptl_absorpt_correction_T_max 0.5093
_exptl_absorpt_correction_T_min 0.2459
_exptl_absorpt_correction_type multi-scan
_exptl_absorpt_process_details sadabs
_exptl_crystal_colour orange
_exptl_crystal_density_diffrn 1.871
_exptl_crystal_density_method 'not measured'
_exptl_crystal_description block
_exptl_crystal_F_000 1600
_exptl_crystal_size_max 0.30
_exptl_crystal_size_mid 0.20
_exptl_crystal_size_min 0.12
_refine_diff_density_max 4.146
_refine_diff_density_min -3.269
_refine_diff_density_rms 0.249
_refine_ls_extinction_method none
_refine_ls_goodness_of_fit_ref 1.191
_refine_ls_hydrogen_treatment constr
_refine_ls_matrix_type full
_refine_ls_number_parameters 306
_refine_ls_number_reflns 5966
_refine_ls_number_restraints 6
_refine_ls_restrained_S_all 1.190
_refine_ls_R_factor_all 0.0600
_refine_ls_R_factor_gt 0.0518
_refine_ls_shift/su_max 0.001
_refine_ls_shift/su_mean 0.000
_refine_ls_structure_factor_coef Fsqd
_refine_ls_weighting_details 'calc w=1/[\s^2^(Fo^2^)+(0.0151P)^2^+98.0421P] where P=(Fo^2^+2Fc^2^)/3'
_refine_ls_weighting_scheme calc
_refine_ls_wR_factor_gt 0.1252
_refine_ls_wR_factor_ref 0.1287
_reflns_number_gt 5279
_reflns_number_total 5966
_reflns_threshold_expression >2sigma(I)
_cod_data_source_file om400326c_si_001.cif
_cod_data_source_block lwk52
_cod_depositor_comments
;
The following automatic conversions were performed:

'_symmetry_cell_setting' value 'Monoclinic' changed to 'monoclinic'
according to /home/saulius/struct/CIF-dictionaries/cif_core.dic
dictionary named 'cif_core.dic' version 2.4.2 from 2011-04-26.

Automatic conversion script
Id: cif_fix_values 1891 2012-01-12 08:04:46Z andrius 
;
_cod_original_cell_volume 2923.19(18)
_cod_original_sg_symbol_H-M P2(1)/c
_cod_database_code 4080997

loop_
_symmetry_equiv_pos_as_xyz
'x, y, z'
'-x, y+1/2, -z+1/2'
'-x, -y, -z'
'x, -y-1/2, z-1/2'

loop_
_atom_site_label
_atom_site_type_symbol
_atom_site_fract_x
_atom_site_fract_y
_atom_site_fract_z
_atom_site_U_iso_or_equiv
_atom_site_adp_type
_atom_site_occupancy
_atom_site_symmetry_multiplicity
_atom_site_calc_flag
_atom_site_refinement_flags
Ir1 Ir 0.27925(2) 0.19685(3) 0.86074(2) 0.00917(11) Uani 1 1 d .
Br1 Br 0.14439(6) -0.03322(9) 0.76116(6) 0.0157(2) Uani 1 1 d .
Cl1 Cl 0.32461(14) 0.1370(2) 0.72902(14) 0.0148(5) Uani 1 1 d .
Cl2 Cl 0.82993(16) 0.1840(2) 0.73681(19) 0.0260(6) Uani 1 1 d .
N1 N 0.1692(5) 0.2171(7) 0.7859(5) 0.0114(16) Uani 1 1 d .
N2 N 0.2082(4) 0.4158(8) 0.7972(5) 0.0128(16) Uani 1 1 d .
H2 H 0.2005 0.4949 0.7905 0.015 Uiso 1 1 calc R
C1 C 0.3442(6) 0.2103(9) 0.9882(5) 0.0132(19) Uani 1 1 d .
C2 C 0.3801(6) 0.1210(9) 0.9382(6) 0.014(2) Uani 1 1 d .
C3 C 0.3263(6) 0.0184(9) 0.9245(6) 0.016(2) Uani 1 1 d .
C4 C 0.2587(6) 0.0470(9) 0.9624(6) 0.0131(19) Uani 1 1 d U
C5 C 0.2665(6) 0.1721(9) 0.9960(6) 0.014(2) Uani 1 1 d .
C6 C 0.3857(6) 0.3168(10) 1.0328(6) 0.019(2) Uani 1 1 d .
H6A H 0.4078 0.2923 1.0907 0.028 Uiso 1 1 calc R
H6B H 0.3485 0.3839 1.0367 0.028 Uiso 1 1 calc R
H6C H 0.4281 0.3438 1.0002 0.028 Uiso 1 1 calc R
C7 C 0.4629(6) 0.1224(11) 0.9161(7) 0.023(2) Uani 1 1 d .
H7A H 0.4792 0.2070 0.9077 0.034 Uiso 1 1 calc R
H7B H 0.4659 0.0759 0.8631 0.034 Uiso 1 1 calc R
H7C H 0.4976 0.0852 0.9629 0.034 Uiso 1 1 calc R
C8 C 0.3429(6) -0.0988(9) 0.8804(7) 0.020(2) Uani 1 1 d .
H8A H 0.2938 -0.1437 0.8657 0.029 Uiso 1 1 calc R
H8B H 0.3791 -0.1487 0.9188 0.029 Uiso 1 1 calc R
H8C H 0.3668 -0.0807 0.8278 0.029 Uiso 1 1 calc R
C9 C 0.1905(6) -0.0346(11) 0.9737(7) 0.024(2) Uani 1 1 d .
H9A H 0.1937 -0.1085 0.9390 0.036 Uiso 1 1 calc R
H9B H 0.1415 0.0087 0.9552 0.036 Uiso 1 1 calc R
H9C H 0.1918 -0.0572 1.0344 0.036 Uiso 1 1 calc R
C10 C 0.2086(6) 0.2315(11) 1.0473(6) 0.021(2) Uani 1 1 d .
H10A H 0.2152 0.1988 1.1059 0.032 Uiso 1 1 calc R
H10B H 0.1553 0.2146 1.0206 0.032 Uiso 1 1 calc R
H10C H 0.2176 0.3200 1.0490 0.032 Uiso 1 1 calc R
C11 C 0.1175(6) 0.1336(9) 0.7484(6) 0.015(2) Uani 1 1 d .
C12 C 0.0490(6) 0.1628(9) 0.6997(7) 0.019(2) Uani 1 1 d .
H12 H 0.0143 0.1007 0.6762 0.023 Uiso 1 1 calc R
C13 C 0.0310(6) 0.2862(10) 0.6853(6) 0.018(2) Uani 1 1 d .
H13 H -0.0167 0.3095 0.6527 0.022 Uiso 1 1 calc R
C14 C 0.0828(6) 0.3726(10) 0.7188(6) 0.018(2) Uani 1 1 d .
H14 H 0.0724 0.4571 0.7092 0.021 Uiso 1 1 calc R
C15 C 0.1498(6) 0.3350(9) 0.7664(6) 0.014(2) Uani 1 1 d .
C16 C 0.2761(5) 0.3756(9) 0.8370(5) 0.0118(19) Uani 1 1 d .
C17 C 0.3361(6) 0.4755(9) 0.8529(6) 0.0137(19) Uani 1 1 d .
H17A H 0.3703 0.4562 0.9063 0.016 Uiso 1 1 calc R
H17B H 0.3084 0.5528 0.8627 0.016 Uiso 1 1 calc R
C18 C 0.3890(6) 0.4967(9) 0.7796(6) 0.016(2) Uani 1 1 d .
C19 C 0.4554(6) 0.4018(10) 0.7865(8) 0.025(2) Uani 1 1 d .
H19A H 0.4329 0.3194 0.7811 0.037 Uiso 1 1 calc R
H19B H 0.4870 0.4099 0.8423 0.037 Uiso 1 1 calc R
H19C H 0.4886 0.4155 0.7405 0.037 Uiso 1 1 calc R
C20 C 0.4250(7) 0.6246(10) 0.7964(8) 0.026(2) Uani 1 1 d .
H20A H 0.4667 0.6373 0.7594 0.038 Uiso 1 1 calc R
H20B H 0.4469 0.6311 0.8567 0.038 Uiso 1 1 calc R
H20C H 0.3843 0.6869 0.7836 0.038 Uiso 1 1 calc R
C21 C 0.3438(7) 0.4920(10) 0.6903(7) 0.022(2) Uani 1 1 d .
H21A H 0.3773 0.5218 0.6481 0.033 Uiso 1 1 calc R
H21B H 0.2970 0.5437 0.6888 0.033 Uiso 1 1 calc R
H21C H 0.3281 0.4075 0.6766 0.033 Uiso 1 1 calc R
C1S C 0.7316(7) 0.3624(11) 0.8962(7) 0.025(2) Uani 1 1 d .
H22A H 0.7212 0.4349 0.8588 0.030 Uiso 1 1 calc R
H22B H 0.7576 0.2997 0.8637 0.030 Uiso 1 1 calc R
Cl1S Cl 0.64302(19) 0.3047(4) 0.9250(2) 0.0444(8) Uani 1 1 d .
Cl2S Cl 0.79381(19) 0.4036(4) 0.9897(2) 0.0456(9) Uani 1 1 d .
C2S C 0.9647(7) 0.2728(12) 0.9037(8) 0.036(3) Uani 1 1 d .
H23A H 0.9163 0.2944 0.9292 0.043 Uiso 1 1 calc R
H23B H 0.9525 0.2737 0.8405 0.043 Uiso 1 1 calc R
Cl3S Cl 0.99471(18) 0.1248(3) 0.9372(2) 0.0376(7) Uani 1 1 d .
Cl4S Cl 1.0380(2) 0.3832(3) 0.9345(2) 0.0397(8) Uani 1 1 d .

loop_
_atom_site_aniso_label
_atom_site_aniso_U_11
_atom_site_aniso_U_22
_atom_site_aniso_U_33
_atom_site_aniso_U_23
_atom_site_aniso_U_13
_atom_site_aniso_U_12
Ir1 0.01341(18) 0.00701(18) 0.00722(17) 0.00024(14) 0.00178(12) 0.00003(14)
Br1 0.0204(5) 0.0071(4) 0.0188(5) -0.0007(4) -0.0009(4) -0.0014(4)
Cl1 0.0214(11) 0.0136(11) 0.0100(10) -0.0013(9) 0.0046(8) 0.0019(9)
Cl2 0.0274(13) 0.0102(12) 0.0388(15) -0.0023(11) -0.0037(11) -0.0037(10)
N1 0.018(4) 0.006(4) 0.011(4) -0.002(3) 0.007(3) 0.002(3)
N2 0.013(4) 0.009(4) 0.017(4) 0.001(3) 0.005(3) 0.001(3)
C1 0.019(5) 0.016(5) 0.004(4) 0.003(4) -0.003(3) 0.002(4)
C2 0.014(5) 0.017(5) 0.011(4) 0.006(4) -0.001(4) 0.005(4)
C3 0.022(5) 0.011(5) 0.013(4) 0.006(4) -0.005(4) 0.003(4)
C4 0.016(4) 0.013(4) 0.010(3) 0.007(3) 0.000(3) 0.001(3)
C5 0.022(5) 0.015(5) 0.006(4) 0.005(4) 0.001(4) 0.001(4)
C6 0.023(5) 0.020(6) 0.013(5) -0.003(4) 0.003(4) -0.007(4)
C7 0.022(5) 0.028(6) 0.018(5) 0.005(5) 0.001(4) 0.007(5)
C8 0.029(6) 0.010(5) 0.019(5) 0.002(4) 0.001(4) 0.003(4)
C9 0.022(5) 0.026(6) 0.022(5) 0.006(5) 0.000(4) -0.005(5)
C10 0.015(5) 0.035(7) 0.013(5) -0.004(4) 0.003(4) 0.000(4)
C11 0.018(5) 0.011(5) 0.016(5) -0.005(4) 0.003(4) -0.004(4)
C12 0.026(5) 0.012(5) 0.020(5) -0.005(4) 0.002(4) -0.003(4)
C13 0.011(4) 0.021(6) 0.021(5) -0.001(4) -0.005(4) 0.003(4)
C14 0.017(5) 0.016(5) 0.019(5) 0.003(4) 0.002(4) 0.005(4)
C15 0.017(5) 0.013(5) 0.012(4) 0.002(4) 0.006(4) 0.003(4)
C16 0.017(5) 0.014(5) 0.006(4) 0.001(3) 0.006(3) -0.003(4)
C17 0.015(5) 0.009(5) 0.016(5) -0.004(4) 0.000(4) -0.002(4)
C18 0.023(5) 0.009(5) 0.018(5) 0.003(4) 0.009(4) -0.003(4)
C19 0.018(5) 0.020(6) 0.036(6) 0.007(5) 0.005(5) 0.003(4)
C20 0.030(6) 0.014(6) 0.033(6) -0.005(5) 0.007(5) -0.013(5)
C21 0.033(6) 0.012(5) 0.022(5) 0.000(4) 0.008(5) -0.005(4)
C1S 0.031(6) 0.022(6) 0.023(5) 0.008(5) 0.007(5) 0.003(5)
Cl1S 0.0350(17) 0.049(2) 0.0491(19) -0.0005(17) 0.0060(14) -0.0102(16)
Cl2S 0.0292(16) 0.058(2) 0.049(2) -0.0251(17) 0.0009(14) 0.0034(15)
C2S 0.033(7) 0.042(8) 0.030(6) -0.001(6) -0.007(5) 0.010(6)
Cl3S 0.0340(16) 0.0357(18) 0.0410(17) 0.0143(14) -0.0051(13) -0.0019(13)
Cl4S 0.055(2) 0.0287(17) 0.0320(16) -0.0026(13) -0.0086(14) 0.0100(15)

loop_
_atom_type_symbol
_atom_type_description
_atom_type_scat_dispersion_real
_atom_type_scat_dispersion_imag
_atom_type_scat_source
C C 0.0033 0.0016 'International Tables Vol C Tables 4.2.6.8 and 6.1.1.4'
H H 0.0000 0.0000 'International Tables Vol C Tables 4.2.6.8 and 6.1.1.4'
N N 0.0061 0.0033 'International Tables Vol C Tables 4.2.6.8 and 6.1.1.4'
Cl Cl 0.1484 0.1585 'International Tables Vol C Tables 4.2.6.8 and 6.1.1.4'
Br Br -0.2901 2.4595 'International Tables Vol C Tables 4.2.6.8 and 6.1.1.4'
Ir Ir -1.4442 7.9887 'International Tables Vol C Tables 4.2.6.8 and 6.1.1.4'

loop_
_geom_angle_atom_site_label_1
_geom_angle_atom_site_label_2
_geom_angle_atom_site_label_3
_geom_angle
C16 Ir1 N1 77.9(3)
C16 Ir1 C2 119.0(4)
N1 Ir1 C2 163.1(3)
C16 Ir1 C5 107.5(4)
N1 Ir1 C5 111.8(3)
C2 Ir1 C5 64.4(4)
C16 Ir1 C1 96.0(4)
N1 Ir1 C1 146.3(3)
C2 Ir1 C1 38.6(4)
C5 Ir1 C1 38.0(4)
C16 Ir1 C3 156.5(4)
N1 Ir1 C3 125.2(3)
C2 Ir1 C3 37.9(4)
C5 Ir1 C3 62.6(4)
C1 Ir1 C3 62.7(4)
C16 Ir1 C4 144.3(3)
N1 Ir1 C4 104.9(3)
C2 Ir1 C4 61.4(3)
C5 Ir1 C4 37.7(4)
C1 Ir1 C4 61.6(3)
C3 Ir1 C4 35.1(3)
C16 Ir1 Cl1 96.5(3)
N1 Ir1 Cl1 84.7(2)
C2 Ir1 Cl1 93.5(3)
C5 Ir1 Cl1 153.1(3)
C1 Ir1 Cl1 129.1(3)
C3 Ir1 Cl1 90.6(3)
C4 Ir1 Cl1 119.2(2)
C15 N1 C11 114.1(8)
C15 N1 Ir1 113.9(6)
C11 N1 Ir1 131.7(7)
C16 N2 C15 120.9(8)
C5 C1 C2 108.2(9)
C5 C1 C6 126.3(9)
C2 C1 C6 125.1(9)
C5 C1 Ir1 70.7(5)
C2 C1 Ir1 70.1(5)
C6 C1 Ir1 130.4(7)
C1 C2 C3 107.6(8)
C1 C2 C7 126.6(9)
C3 C2 C7 125.2(9)
C1 C2 Ir1 71.3(5)
C3 C2 Ir1 76.0(5)
C7 C2 Ir1 125.8(7)
C4 C3 C2 107.9(9)
C4 C3 C8 126.7(9)
C2 C3 C8 125.3(9)
C4 C3 Ir1 74.1(6)
C2 C3 Ir1 66.1(5)
C8 C3 Ir1 127.0(7)
C3 C4 C5 108.4(9)
C3 C4 C9 127.9(10)
C5 C4 C9 123.7(9)
C3 C4 Ir1 70.8(5)
C5 C4 Ir1 64.9(5)
C9 C4 Ir1 132.7(7)
C1 C5 C4 107.0(8)
C1 C5 C10 127.4(9)
C4 C5 C10 124.0(9)
C1 C5 Ir1 71.3(5)
C4 C5 Ir1 77.4(5)
C10 C5 Ir1 128.1(7)
N1 C11 C12 124.2(9)
N1 C11 Br1 117.7(7)
C12 C11 Br1 118.1(7)
C11 C12 C13 118.5(9)
C14 C13 C12 119.0(9)
C15 C14 C13 118.4(10)
N1 C15 C14 125.5(9)
N1 C15 N2 112.2(8)
C14 C15 N2 122.2(9)
N2 C16 C17 112.6(8)
N2 C16 Ir1 114.6(7)
C17 C16 Ir1 132.8(7)
C16 C17 C18 115.5(8)
C21 C18 C19 109.8(9)
C21 C18 C20 109.9(9)
C19 C18 C20 108.8(9)
C21 C18 C17 113.2(8)
C19 C18 C17 109.7(8)
C20 C18 C17 105.4(8)
Cl1S C1S Cl2S 109.7(6)
Cl3S C2S Cl4S 111.8(7)

loop_
_geom_bond_atom_site_label_1
_geom_bond_atom_site_label_2
_geom_bond_distance
Ir1 C16 1.990(10)
Ir1 N1 2.118(8)
Ir1 C2 2.164(9)
Ir1 C5 2.173(9)
Ir1 C1 2.180(9)
Ir1 C3 2.297(9)
Ir1 C4 2.341(9)
Ir1 Cl1 2.379(2)
Br1 C11 1.887(10)
N1 C15 1.359(12)
N1 C11 1.360(12)
N2 C16 1.332(12)
N2 C15 1.382(13)
C1 C5 1.417(14)
C1 C2 1.434(14)
C1 C6 1.497(14)
C2 C3 1.453(14)
C2 C7 1.500(14)
C3 C4 1.399(14)
C3 C8 1.499(14)
C4 C5 1.466(14)
C4 C9 1.498(14)
C5 C10 1.494(13)
C11 C12 1.366(14)
C12 C13 1.397(15)
C13 C14 1.361(14)
C14 C15 1.361(14)
C16 C17 1.502(13)
C17 C18 1.560(13)
C18 C21 1.522(14)
C18 C19 1.537(14)
C18 C20 1.540(14)
C1S Cl1S 1.752(11)
C1S Cl2S 1.771(12)
C2S Cl3S 1.760(13)
C2S Cl4S 1.771(14)
